data_4508337
loop_
_publ_author_name
'Portell, Anna'
'Font-Bardia, Merc\`e'
'Prohens, Rafel'

_publ_section_title
;
 Self-Assembling of Zwitterionic Squaramides through Electrostatically
 Compressed Face-to-Face \p-Stacking: A New Supramolecular Synthon
;
_journal_issue 10
_journal_name_full 'Crystal Growth &amp; Design'
_journal_page_first 4200
_journal_paper_doi 10.1021/cg401161d
_journal_volume 13
_journal_year 2013
_chemical_formula_moiety 'C8 H12 N2 O3'
_chemical_formula_sum 'C8 H12 N2 O3'
_chemical_formula_weight 184.20
_chemical_name_systematic
;
 ?
;
_space_group_crystal_system monoclinic
_space_group_IT_number 14
_space_group_name_Hall '-P 2ybc'
_space_group_name_H-M_alt 'P 1 21/c 1'
_symmetry_space_group_name_Hall '-P 2ybc'
_symmetry_space_group_name_H-M 'P 1 21/c 1'
_atom_sites_solution_hydrogens mixed
_audit_creation_method SHELXL-2013
_cell_angle_alpha 90
_cell_angle_beta 111.29(3)
_cell_angle_gamma 90
_cell_formula_units_Z 4
_cell_length_a 6.249(4)
_cell_length_b 12.774(6)
_cell_length_c 11.848(5)
_cell_measurement_reflns_used 173
_cell_measurement_temperature 293(2)
_cell_measurement_theta_max 31
_cell_measurement_theta_min 3
_cell_volume 881.2(8)
_computing_cell_refinement 'AUTOMAR (Claudio Klein, 2007)'
_computing_data_collection 'MARXDS (Claudio Klein, 2005)'
_computing_data_reduction 'MARSCALE (Claudio Klein, 2007)'
_computing_molecular_graphics 'ORTEP (Brueggermann and Smith, 1990)'
_computing_publication_material 'PLATON (Spek, 1990)'
_computing_structure_refinement 'SHELXL-97 (Sheldrick, 1997)'
_computing_structure_solution 'SHELXS-97 (Sheldrick, 1997)'
_diffrn_ambient_temperature 293(2)
_diffrn_measured_fraction_theta_full 0.932
_diffrn_measured_fraction_theta_max 0.680
_diffrn_measurement_device_type 'MAR345 with image plate detector'
_diffrn_measurement_method 'phi scan'
_diffrn_radiation_monochromator graphite
_diffrn_radiation_type MoK\a
_diffrn_radiation_wavelength 0.71073
_diffrn_reflns_av_R_equivalents 0.0362
_diffrn_reflns_av_unetI/netI 0.0258
_diffrn_reflns_Laue_measured_fraction_full 0.932
_diffrn_reflns_Laue_measured_fraction_max 0.680
_diffrn_reflns_limit_h_max 9
_diffrn_reflns_limit_h_min -9
_diffrn_reflns_limit_k_max 19
_diffrn_reflns_limit_k_min -19
_diffrn_reflns_limit_l_max 17
_diffrn_reflns_limit_l_min -17
_diffrn_reflns_number 6771
_diffrn_reflns_point_group_measured_fraction_full 0.932
_diffrn_reflns_point_group_measured_fraction_max 0.680
_diffrn_reflns_theta_full 25.242
_diffrn_reflns_theta_max 32.405
_diffrn_reflns_theta_min 2.438
_diffrn_source 'fine-focus sealed tube'
_exptl_absorpt_coefficient_mu 0.107
_exptl_absorpt_correction_type none
_exptl_crystal_colour colourless
_exptl_crystal_density_diffrn 1.388
_exptl_crystal_density_meas ?
_exptl_crystal_description prism
_exptl_crystal_F_000 392
_exptl_crystal_size_max 0.1
_exptl_crystal_size_mid 0.09
_exptl_crystal_size_min 0.09
_refine_diff_density_max 0.158
_refine_diff_density_min -0.349
_refine_diff_density_rms 0.047
_refine_ls_extinction_method none
_refine_ls_goodness_of_fit_ref 1.117
_refine_ls_hydrogen_treatment constr
_refine_ls_matrix_type full
_refine_ls_number_parameters 120
_refine_ls_number_reflns 2152
_refine_ls_number_restraints 1
_refine_ls_restrained_S_all 1.123
_refine_ls_R_factor_all 0.0576
_refine_ls_R_factor_gt 0.0526
_refine_ls_shift/su_max 0.000
_refine_ls_shift/su_mean 0.000
_refine_ls_structure_factor_coef Fsqd
_refine_ls_weighting_details
;
 w=1/[\s^2^(Fo^2^)+(0.0911P)^2^+0.2497P]
 where P=(Fo^2^+2Fc^2^)/3
;
_refine_ls_weighting_scheme calc
_refine_ls_wR_factor_gt 0.1762
_refine_ls_wR_factor_ref 0.1800
_reflns_Friedel_coverage 0.000
_reflns_number_gt 1934
_reflns_number_total 2152
_reflns_threshold_expression 'I > 2\s(I)'
_cod_data_source_file cg401161d_si_001.cif
_cod_data_source_block shelxl
_cod_depositor_comments
;
The following automatic conversions were performed:

'_exptl_crystal_density_meas' value 'not measured' was changed to '?'
- the value is perceived as not measured.

Automatic conversion script
Id: cif_fix_values 3008 2015-01-20 13:52:24Z robertas 
;
_cod_database_code 4508337
_shelx_space_group_comment
;
The symmetry employed for this shelxl refinement is uniquely defined
by the following loop, which should always be used as a source of
symmetry information in preference to the above space-group names.
They are only intended as comments.
;
_shelxl_version_number 2013-2

loop_
_space_group_symop_operation_xyz
'x, y, z'
'-x, y+1/2, -z+1/2'
'-x, -y, -z'
'x, -y-1/2, z-1/2'

loop_
_atom_site_label
_atom_site_type_symbol
_atom_site_fract_x
_atom_site_fract_y
_atom_site_fract_z
_atom_site_U_iso_or_equiv
_atom_site_adp_type
_atom_site_occupancy
_atom_site_site_symmetry_order
_atom_site_calc_flag
_atom_site_refinement_flags_posn
_atom_site_refinement_flags_adp
O1 O 0.8716(2) 0.03716(11) 0.20146(12) 0.0533(4) Uani 1 1 d . .
O2 O 1.1129(3) -0.15577(12) 0.38340(12) 0.0561(4) Uani 1 1 d . .
O3 O 0.7451(2) -0.12738(10) 0.51400(12) 0.0524(4) Uani 1 1 d . .
N1 N 0.5189(3) 0.07418(12) 0.34597(14) 0.0465(4) Uani 1 1 d . .
H1N H 0.4395 0.0637 0.3909 0.056 Uiso 1 1 d R U
N2 N 0.7337(3) 0.28750(11) 0.42181(13) 0.0436(4) Uani 1 1 d . U
H2 H 0.7842 0.2290 0.4789 0.052 Uiso 1 1 calc R U
C1 C 0.8421(3) -0.00678(13) 0.28774(14) 0.0398(4) Uani 1 1 d . .
C2 C 0.9494(3) -0.09633(13) 0.36930(14) 0.0410(4) Uani 1 1 d . .
C3 C 0.7819(3) -0.08208(13) 0.42980(15) 0.0398(4) Uani 1 1 d . .
C4 C 0.6866(3) 0.00653(12) 0.35270(14) 0.0391(4) Uani 1 1 d . .
C5 C 0.4654(3) 0.16428(14) 0.26612(16) 0.0480(4) Uani 1 1 d . .
H5A H 0.3306 0.1988 0.2708 0.058 Uiso 1 1 calc R U
H5B H 0.4277 0.1404 0.1834 0.058 Uiso 1 1 calc R U
C6 C 0.6585(4) 0.24251(15) 0.29571(16) 0.0485(4) Uani 1 1 d . .
H6A H 0.6107 0.2996 0.2379 0.058 Uiso 1 1 calc R U
H6B H 0.7895 0.2089 0.2855 0.058 Uiso 1 1 calc R U
C7 C 0.5466(4) 0.34150(17) 0.44639(18) 0.0541(5) Uani 1 1 d . .
H7 H 0.4775 0.3925 0.3842 0.081 Uiso 1 1 calc R U
H7A H 0.6075 0.3759 0.5236 0.081 Uiso 1 1 calc R U
H7B H 0.4329 0.2913 0.4474 0.081 Uiso 1 1 calc R U
C8 C 0.9328(5) 0.3576(2) 0.4441(2) 0.0699(6) Uani 1 1 d . U
H8 H 0.9841 0.3827 0.5260 0.105 Uiso 1 1 calc R U
H8A H 0.8887 0.4159 0.3893 0.105 Uiso 1 1 calc R U
H8B H 1.0549 0.3198 0.4314 0.105 Uiso 1 1 calc R U

loop_
_atom_site_aniso_label
_atom_site_aniso_U_11
_atom_site_aniso_U_22
_atom_site_aniso_U_33
_atom_site_aniso_U_23
_atom_site_aniso_U_13
_atom_site_aniso_U_12
O1 0.0609(10) 0.0570(8) 0.0463(7) 0.0049(6) 0.0245(6) 0.0082(6)
O2 0.0589(10) 0.0597(8) 0.0533(8) 0.0065(6) 0.0248(6) 0.0135(6)
O3 0.0564(9) 0.0503(7) 0.0561(7) 0.0055(6) 0.0272(6) 0.0023(6)
N1 0.0465(10) 0.0486(8) 0.0482(8) 0.0019(6) 0.0217(7) 0.0020(6)
N2 0.0458(9) 0.0430(7) 0.0446(7) 0.0058(5) 0.0193(6) 0.0052(5)
C1 0.0419(10) 0.0420(8) 0.0354(7) -0.0008(6) 0.0137(6) 0.0023(6)
C2 0.0428(10) 0.0432(8) 0.0376(7) -0.0004(6) 0.0150(6) 0.0026(6)
C3 0.0403(10) 0.0407(8) 0.0393(8) -0.0015(6) 0.0156(6) -0.0010(6)
C4 0.0391(10) 0.0395(8) 0.0382(7) -0.0016(6) 0.0134(6) -0.0001(6)
C5 0.0521(12) 0.0497(9) 0.0429(8) 0.0005(7) 0.0182(7) 0.0063(7)
C6 0.0555(12) 0.0489(9) 0.0472(9) 0.0038(7) 0.0260(8) 0.0051(8)
C7 0.0550(13) 0.0583(11) 0.0512(10) -0.0029(8) 0.0219(9) 0.0062(8)
C8 0.0612(15) 0.0681(14) 0.0853(16) 0.0000(12) 0.0327(12) -0.0081(10)

loop_
_atom_type_symbol
_atom_type_description
_atom_type_scat_dispersion_real
_atom_type_scat_dispersion_imag
_atom_type_scat_source
C C 0.0033 0.0016 'International Tables Vol C Tables 4.2.6.8 and 6.1.1.4'
H H 0.0000 0.0000 'International Tables Vol C Tables 4.2.6.8 and 6.1.1.4'
N N 0.0061 0.0033 'International Tables Vol C Tables 4.2.6.8 and 6.1.1.4'
O O 0.0106 0.0060 'International Tables Vol C Tables 4.2.6.8 and 6.1.1.4'

loop_
_geom_angle_atom_site_label_1
_geom_angle_atom_site_label_2
_geom_angle_atom_site_label_3
_geom_angle
C4 N1 C5 122.81(15)
C4 N1 H1N 118.6
C5 N1 H1N 118.6
C7 N2 C8 110.97(17)
C7 N2 C6 112.94(15)
C8 N2 C6 110.33(15)
C7 N2 H2 107.4
C8 N2 H2 107.4
C6 N2 H2 107.4
O1 C1 C4 135.54(16)
O1 C1 C2 135.82(16)
C4 C1 C2 88.64(13)
O2 C2 C3 134.97(16)
O2 C2 C1 135.64(16)
C3 C2 C1 89.36(13)
O3 C3 C4 136.00(16)
O3 C3 C2 134.47(16)
C4 C3 C2 89.52(13)
N1 C4 C3 132.81(15)
N1 C4 C1 134.78(15)
C3 C4 C1 92.42(13)
N1 C5 C6 113.51(16)
N1 C5 H5A 108.9
C6 C5 H5A 108.9
N1 C5 H5B 108.9
C6 C5 H5B 108.9
H5A C5 H5B 107.7
C5 C6 N2 114.73(14)
C5 C6 H6A 108.6
N2 C6 H6A 108.6
C5 C6 H6B 108.6
N2 C6 H6B 108.6
H6A C6 H6B 107.6
N2 C7 H7 109.5
N2 C7 H7A 109.5
H7 C7 H7A 109.5
N2 C7 H7B 109.5
H7 C7 H7B 109.5
H7A C7 H7B 109.5
N2 C8 H8 109.5
N2 C8 H8A 109.5
H8 C8 H8A 109.5
N2 C8 H8B 109.5
H8 C8 H8B 109.5
H8A C8 H8B 109.5

loop_
_geom_bond_atom_site_label_1
_geom_bond_atom_site_label_2
_geom_bond_distance
O1 C1 1.237(2)
O2 C2 1.235(2)
O3 C3 1.245(2)
N1 C4 1.338(2)
N1 C5 1.450(2)
N1 H1N 0.8602
N2 C7 1.475(2)
N2 C8 1.477(3)
N2 C6 1.508(2)
N2 H2 0.9800
C1 C4 1.452(2)
C1 C2 1.490(2)
C2 C3 1.479(2)
C3 C4 1.440(2)
C5 C6 1.507(3)
C5 H5A 0.9700
C5 H5B 0.9700
C6 H6A 0.9700
C6 H6B 0.9700
C7 H7 0.9600
C7 H7A 0.9600
C7 H7B 0.9600
C8 H8 0.9600
C8 H8A 0.9600
C8 H8B 0.9600

loop_
_geom_torsion_atom_site_label_1
_geom_torsion_atom_site_label_2
_geom_torsion_atom_site_label_3
_geom_torsion_atom_site_label_4
_geom_torsion
O1 C1 C2 O2 4.0(4)
C4 C1 C2 O2 -176.3(2)
O1 C1 C2 C3 -177.8(2)
C4 C1 C2 C3 1.90(13)
O2 C2 C3 O3 -2.3(4)
C1 C2 C3 O3 179.5(2)
O2 C2 C3 C4 176.3(2)
C1 C2 C3 C4 -1.91(13)
C5 N1 C4 C3 174.49(18)
C5 N1 C4 C1 -5.2(3)
O3 C3 C4 N1 0.8(4)
C2 C3 C4 N1 -177.83(19)
O3 C3 C4 C1 -179.4(2)
C2 C3 C4 C1 1.96(13)
O1 C1 C4 N1 -2.5(4)
C2 C1 C4 N1 177.8(2)
O1 C1 C4 C3 177.8(2)
C2 C1 C4 C3 -1.95(13)
C4 N1 C5 C6 -63.4(2)
N1 C5 C6 N2 -59.2(2)
C7 N2 C6 C5 -58.9(2)
C8 N2 C6 C5 176.30(17)
